data_4516782
loop_
_publ_author_name
'Xu, Chen'
'Han, Arthur'
'Virgil, Scott C.'
'Reisman, Sarah E.'

_publ_section_title
;
 Chemical Synthesis of (+)-Ryanodine and (+)-20-Deoxyspiganthine.
;
_journal_issue 4
_journal_name_full 'ACS central science'
_journal_page_first 278
_journal_page_last 282
_journal_paper_doi 10.1021/acscentsci.6b00361
_journal_volume 3
_journal_year 2017
_chemical_absolute_configuration ad
_chemical_formula_moiety 'C25 H33 N O8'
_chemical_formula_sum 'C25 H33 N O8'
_chemical_formula_weight 475.52
_chemical_name_common CX-10-036
_chemical_name_systematic CX-10-036
_space_group_crystal_system orthorhombic
_space_group_IT_number 18
_space_group_name_Hall 'P 2 2ab'
_space_group_name_H-M_alt 'P 21 21 2'
_atom_sites_solution_hydrogens geom
_atom_sites_solution_primary direct
_atom_sites_solution_secondary difmap
_audit_creation_date 2016-09-22
_audit_creation_method
;
Olex2 1.2
(compiled 2016.02.19 svn.r3266 for OlexSys, GUI svn.r5155)
;
_cell_angle_alpha 90
_cell_angle_beta 90
_cell_angle_gamma 90
_cell_formula_units_Z 4
_cell_length_a 18.9642(8)
_cell_length_b 11.2161(4)
_cell_length_c 13.5628(5)
_cell_measurement_reflns_used 9906
_cell_measurement_temperature 100
_cell_measurement_theta_max 74.88
_cell_measurement_theta_min 3.26
_cell_volume 2884.87(19)
_computing_cell_refinement 'SAINT v8.34A (Bruker-AXS, 2007)'
_computing_data_collection 'APEX2 v2014.11-0 (Bruker-AXS, 2014)'
_computing_data_reduction 'SAINT v8.34A (Bruker-AXS, 2007)'
_computing_structure_refinement 'SHELXL-2014/7 (Sheldrick, 2014)'
_computing_structure_solution 'SHELXS-2013/1 (She ldrick, 2013)'
_diffrn_ambient_temperature 100
_diffrn_detector 'CMOS Area Detector'
_diffrn_detector_area_resol_mean 10.24
_diffrn_detector_type 'Bruker PHOTON 100 CMOS'
_diffrn_measured_fraction_theta_full 1.000
_diffrn_measured_fraction_theta_max 1.000
_diffrn_measurement_device '\k-geometry diffractometer'
_diffrn_measurement_device_type 'Bruker D8 VENTURE Kappa Duo PHOTON 100 CMOS'
_diffrn_measurement_method '\f and \w scans'
_diffrn_radiation_monochromator 'multilayer mirrors'
_diffrn_radiation_type CuK\a
_diffrn_radiation_wavelength 1.54178
_diffrn_reflns_av_R_equivalents 0.1367
_diffrn_reflns_av_unetI/netI 0.0645
_diffrn_reflns_Laue_measured_fraction_full 1.000
_diffrn_reflns_Laue_measured_fraction_max 1.000
_diffrn_reflns_limit_h_max 22
_diffrn_reflns_limit_h_min -22
_diffrn_reflns_limit_k_max 13
_diffrn_reflns_limit_k_min -13
_diffrn_reflns_limit_l_max 16
_diffrn_reflns_limit_l_min -16
_diffrn_reflns_number 48246
_diffrn_reflns_point_group_measured_fraction_full 1.000
_diffrn_reflns_point_group_measured_fraction_max 1.000
_diffrn_reflns_theta_full 66.577
_diffrn_reflns_theta_max 66.577
_diffrn_reflns_theta_min 3.258
_diffrn_source 'I\mS HB micro-focus sealed tube'
_diffrn_source_current 1
_diffrn_source_power 0.05
_diffrn_source_type 'Incoatech I\mS HB'
_diffrn_source_voltage 50
_diffrn_standards_number 0
_exptl_absorpt_coefficient_mu 0.676
_exptl_absorpt_correction_T_max 0.7503
_exptl_absorpt_correction_T_min 0.6393
_exptl_absorpt_correction_type multi-scan
_exptl_absorpt_process_details 'SADABS-2014/5 (Sheldrick, 2014)'
_exptl_crystal_colour colourless
_exptl_crystal_colour_primary colourless
_exptl_crystal_density_diffrn 1.095
_exptl_crystal_density_method 'not measured'
_exptl_crystal_description needle
_exptl_crystal_F_000 1016
_exptl_crystal_size_max 0.2
_exptl_crystal_size_mid 0.05
_exptl_crystal_size_min 0.05
_refine_diff_density_max 0.182
_refine_diff_density_min -0.185
_refine_diff_density_rms 0.044
_refine_ls_abs_structure_details
;
 Flack x determined using 1219 quotients [(I+)-(I-)]/[(I+)+(I-)]
 (Parsons, Flack and Wagner, Acta Cryst. B69 (2013) 249-259).
;
_refine_ls_abs_structure_Flack 0.23(12)
_refine_ls_extinction_method none
_refine_ls_goodness_of_fit_ref 1.055
_refine_ls_hydrogen_treatment constr
_refine_ls_matrix_type full
_refine_ls_number_parameters 318
_refine_ls_number_reflns 5102
_refine_ls_number_restraints 0
_refine_ls_restrained_S_all 1.055
_refine_ls_R_factor_all 0.0824
_refine_ls_R_factor_gt 0.0563
_refine_ls_shift/su_max 0.001
_refine_ls_shift/su_mean 0.000
_refine_ls_structure_factor_coef Fsqd
_refine_ls_weighting_details 'w=1/[\s^2^(Fo^2^)+(0.0848P)^2^+0.0492P] where P=(Fo^2^+2Fc^2^)/3'
_refine_ls_weighting_scheme calc
_refine_ls_wR_factor_gt 0.1375
_refine_ls_wR_factor_ref 0.1501
_reflns_Friedel_coverage 0.767
_reflns_Friedel_fraction_full 1.000
_reflns_Friedel_fraction_max 1.000
_reflns_number_gt 3758
_reflns_number_total 5102
_reflns_threshold_expression 'I > 2\s(I)'
_cod_data_source_file oc6b00361_si_002.cif
_cod_data_source_block p16281_sq
_cod_database_code 4516782
_shelx_space_group_comment
;
The symmetry employed for this shelxl refinement is uniquely defined
by the following loop, which should always be used as a source of
symmetry information in preference to the above space-group names.
They are only intended as comments.
;
_shelx_estimated_absorpt_t_max 0.967
_shelx_estimated_absorpt_t_min 0.877
_olex2_refinement_description
;
1. Fixed Uiso
 At 1.2 times of:
  All C(H) groups, All C(H,H) groups, All N(H) groups
 At 1.5 times of:
  All C(H,H,H) groups, All O(H) groups
2.a Ternary CH refined with riding coordinates:
 C3(H3), C9(H9), C10(H10), C13(H13)
2.b Secondary CH2 refined with riding coordinates:
 C14(H14A,H14B), C7(H7A,H7B), C8(H8A,H8B)
2.c Aromatic/amide H refined with riding coordinates:
 C23(H23), C24(H24), C25(H25), N1(H1)
2.d Idealised Me refined as rotating group:
 C19(H19A,H19B,H19C), C20(H20A,H20B,H20C), C16(H16A,H16B,H16C), C17(H17A,H17B,
 H17C), C18(H18A,H18B,H18C)
2.e Idealised tetrahedral OH refined as rotating group:
 O8(H8), O7(H7), O6(H6), O5(H5)
;
_shelx_shelxl_version_number 2014/7
_olex2_submission_special_instructions 'No special instructions were received'

loop_
_space_group_symop_operation_xyz
'x, y, z'
'-x, -y, z'
'-x+1/2, y+1/2, -z'
'x+1/2, -y+1/2, -z'

loop_
_atom_site_label
_atom_site_type_symbol
_atom_site_fract_x
_atom_site_fract_y
_atom_site_fract_z
_atom_site_U_iso_or_equiv
_atom_site_adp_type
_atom_site_occupancy
_atom_site_site_symmetry_order
_atom_site_calc_flag
_atom_site_refinement_flags_posn
C3 C 0.6223(3) 0.5735(4) -0.8026(4) 0.0425(15) Uani 1 1 d .
H3 H 0.5798 0.5307 -0.8281 0.051 Uiso 1 1 calc R
O3 O 0.67874(17) 0.4893(3) -0.7896(2) 0.0427(12) Uani 1 1 d .
C21 C 0.6625(3) 0.3731(4) -0.7764(3) 0.0408(14) Uani 1 1 d .
O4 O 0.60224(19) 0.3377(3) -0.7697(3) 0.0551(13) Uani 1 1 d .
C22 C 0.7243(3) 0.3006(4) -0.7710(3) 0.0421(15) Uani 1 1 d .
C23 C 0.7948(3) 0.3276(4) -0.7834(3) 0.0421(14) Uani 1 1 d .
H23 H 0.8135 0.4041 -0.7983 0.050 Uiso 1 1 calc R
C24 C 0.8335(3) 0.2235(4) -0.7702(4) 0.0518(16) Uani 1 1 d .
H24 H 0.8833 0.2153 -0.7743 0.062 Uiso 1 1 calc R
C25 C 0.7858(3) 0.1350(4) -0.7500(4) 0.0466(14) Uani 1 1 d .
H25 H 0.7971 0.0540 -0.7369 0.056 Uiso 1 1 calc R
N1 N 0.7207(2) 0.1811(3) -0.7516(3) 0.0416(13) Uani 1 1 d .
H1 H 0.6815 0.1407 -0.7417 0.050 Uiso 1 1 calc R
C4 C 0.6024(2) 0.6416(4) -0.7085(4) 0.0377(14) Uani 1 1 d .
O8 O 0.53617(16) 0.5984(3) -0.6724(3) 0.0444(12) Uani 1 1 d .
H8 H 0.5292 0.6249 -0.6153 0.067 Uiso 1 1 calc GR
C5 C 0.6567(3) 0.6494(4) -0.6218(3) 0.0382(14) Uani 1 1 d .
C19 C 0.6573(3) 0.5401(4) -0.5558(4) 0.0503(16) Uani 1 1 d .
H19A H 0.6090 0.5215 -0.5352 0.075 Uiso 1 1 calc GR
H19B H 0.6863 0.5559 -0.4975 0.075 Uiso 1 1 calc GR
H19C H 0.6769 0.4722 -0.5922 0.075 Uiso 1 1 calc GR
C14 C 0.7321(2) 0.6730(4) -0.6595(4) 0.0434(14) Uani 1 1 d .
H14A H 0.7650 0.6591 -0.6040 0.052 Uiso 1 1 calc R
H14B H 0.7429 0.6128 -0.7106 0.052 Uiso 1 1 calc R
C15 C 0.7482(3) 0.7943(4) -0.7020(4) 0.0475(15) Uani 1 1 d .
O1 O 0.69936(15) 0.8810(2) -0.6929(2) 0.0401(11) Uani 1 1 d .
O2 O 0.80421(19) 0.8198(3) -0.7364(3) 0.0602(13) Uani 1 1 d .
C6 C 0.6321(3) 0.7653(4) -0.5705(3) 0.0381(14) Uani 1 1 d .
O7 O 0.56313(19) 0.7506(3) -0.5314(3) 0.0526(13) Uani 1 1 d .
H7 H 0.5344 0.7910 -0.5647 0.079 Uiso 1 1 calc GR
C7 C 0.6762(3) 0.8185(4) -0.4880(4) 0.0513(16) Uani 1 1 d .
H7A H 0.7252 0.8310 -0.5108 0.062 Uiso 1 1 calc R
H7B H 0.6772 0.7634 -0.4309 0.062 Uiso 1 1 calc R
C8 C 0.6437(3) 0.9369(4) -0.4576(4) 0.0515(16) Uani 1 1 d .
H8A H 0.6732 0.9736 -0.4056 0.062 Uiso 1 1 calc R
H8B H 0.5964 0.9222 -0.4293 0.062 Uiso 1 1 calc R
C9 C 0.6368(3) 1.0256(4) -0.5452(4) 0.0417(15) Uani 1 1 d .
H9 H 0.6853 1.0453 -0.5693 0.050 Uiso 1 1 calc R
C20 C 0.6013(3) 1.1411(4) -0.5125(4) 0.0535(15) Uani 1 1 d .
H20A H 0.5526 1.1243 -0.4926 0.080 Uiso 1 1 calc GR
H20B H 0.6012 1.1980 -0.5673 0.080 Uiso 1 1 calc GR
H20C H 0.6272 1.1751 -0.4567 0.080 Uiso 1 1 calc GR
C10 C 0.5963(3) 0.9687(4) -0.6294(4) 0.0413(14) Uani 1 1 d .
H10 H 0.5466 0.9547 -0.6076 0.050 Uiso 1 1 calc R
O6 O 0.59547(18) 1.0461(3) -0.7133(3) 0.0457(12) Uani 1 1 d .
H6 H 0.5565 1.0814 -0.7162 0.069 Uiso 1 1 calc GR
C11 C 0.6282(2) 0.8505(4) -0.6603(3) 0.0368(14) Uani 1 1 d .
C12 C 0.5924(2) 0.7760(4) -0.7423(4) 0.0386(14) Uani 1 1 d .
O5 O 0.52010(16) 0.8092(3) -0.7486(3) 0.0481(12) Uani 1 1 d .
H5 H 0.4958 0.7494 -0.7641 0.072 Uiso 1 1 calc GR
C1 C 0.6266(3) 0.7785(4) -0.8430(4) 0.0444(15) Uani 1 1 d .
C16 C 0.6326(4) 0.8922(5) -0.9004(4) 0.0649(18) Uani 1 1 d .
H16A H 0.5880 0.9363 -0.8961 0.097 Uiso 1 1 calc GR
H16B H 0.6427 0.8739 -0.9696 0.097 Uiso 1 1 calc GR
H16C H 0.6708 0.9409 -0.8731 0.097 Uiso 1 1 calc GR
C2 C 0.6430(3) 0.6683(4) -0.8744(4) 0.0460(15) Uani 1 1 d .
C13 C 0.6745(4) 0.6376(5) -0.9736(4) 0.0653(19) Uani 1 1 d .
H13 H 0.6601 0.7021 -1.0204 0.078 Uiso 1 1 calc R
C17 C 0.7547(4) 0.6387(6) -0.9692(5) 0.090(3) Uani 1 1 d .
H17A H 0.7710 0.7170 -0.9466 0.135 Uiso 1 1 calc GR
H17B H 0.7739 0.6226 -1.0350 0.135 Uiso 1 1 calc GR
H17C H 0.7710 0.5771 -0.9233 0.135 Uiso 1 1 calc GR
C18 C 0.6461(5) 0.5179(6) -1.0166(5) 0.099(3) Uani 1 1 d .
H18A H 0.6647 0.4512 -0.9779 0.149 Uiso 1 1 calc GR
H18B H 0.6614 0.5099 -1.0853 0.149 Uiso 1 1 calc GR
H18C H 0.5945 0.5175 -1.0138 0.149 Uiso 1 1 calc GR

loop_
_atom_site_aniso_label
_atom_site_aniso_U_11
_atom_site_aniso_U_22
_atom_site_aniso_U_33
_atom_site_aniso_U_23
_atom_site_aniso_U_13
_atom_site_aniso_U_12
C3 0.050(3) 0.028(2) 0.050(3) -0.003(2) 0.004(2) 0.0001(19)
O3 0.043(2) 0.0298(17) 0.055(2) 0.0035(15) 0.0068(16) -0.0020(13)
C21 0.041(3) 0.032(2) 0.049(3) 0.002(2) 0.007(2) -0.008(2)
O4 0.046(2) 0.0385(19) 0.080(3) 0.0045(17) 0.0134(19) -0.0046(16)
C22 0.056(3) 0.024(2) 0.047(3) -0.0007(19) 0.009(2) -0.0040(19)
C23 0.045(3) 0.035(2) 0.046(3) 0.000(2) 0.003(2) -0.004(2)
C24 0.052(3) 0.045(3) 0.058(3) 0.000(2) 0.008(3) 0.003(2)
C25 0.055(3) 0.038(2) 0.047(3) -0.004(2) 0.001(2) -0.001(2)
N1 0.044(2) 0.0291(19) 0.051(2) -0.0041(17) 0.009(2) -0.0045(17)
C4 0.031(3) 0.031(2) 0.051(3) -0.002(2) 0.006(2) -0.0073(18)
O8 0.036(2) 0.0331(18) 0.064(2) -0.0035(15) 0.0117(16) -0.0072(14)
C5 0.040(3) 0.026(2) 0.049(3) 0.002(2) 0.001(2) 0.0017(19)
C19 0.063(4) 0.032(3) 0.056(3) 0.008(2) 0.005(3) 0.002(2)
C14 0.033(3) 0.030(2) 0.067(3) 0.003(2) 0.003(2) -0.001(2)
C15 0.038(3) 0.033(3) 0.071(4) 0.001(2) -0.001(3) 0.000(2)
O1 0.0305(18) 0.0288(17) 0.061(2) 0.0032(14) -0.0010(15) -0.0032(12)
O2 0.037(2) 0.043(2) 0.100(3) 0.0036(19) 0.014(2) -0.0034(15)
C6 0.036(3) 0.029(2) 0.049(3) 0.000(2) -0.002(2) -0.0013(19)
O7 0.055(2) 0.037(2) 0.065(3) 0.0008(17) 0.0214(19) 0.0023(16)
C7 0.065(4) 0.037(3) 0.053(3) 0.002(2) -0.012(3) 0.001(2)
C8 0.062(4) 0.039(3) 0.053(3) -0.004(2) -0.007(3) 0.001(2)
C9 0.040(3) 0.033(2) 0.053(3) -0.004(2) -0.011(2) -0.001(2)
C20 0.051(3) 0.037(3) 0.072(4) -0.017(2) -0.009(3) 0.002(2)
C10 0.040(3) 0.027(2) 0.057(3) -0.002(2) -0.006(3) -0.002(2)
O6 0.044(2) 0.0288(17) 0.064(2) 0.0055(15) -0.0038(18) 0.0014(14)
C11 0.033(3) 0.027(2) 0.051(3) 0.003(2) 0.002(2) -0.0019(18)
C12 0.036(3) 0.026(2) 0.053(3) 0.003(2) -0.003(2) 0.0014(18)
O5 0.035(2) 0.0325(17) 0.077(2) -0.0042(17) -0.0140(17) 0.0031(13)
C1 0.055(3) 0.032(3) 0.046(3) 0.007(2) -0.006(2) 0.000(2)
C16 0.098(5) 0.036(3) 0.061(3) 0.009(3) 0.007(3) 0.000(3)
C2 0.061(4) 0.033(2) 0.045(3) 0.002(2) 0.005(3) -0.001(2)
C13 0.095(5) 0.042(3) 0.059(3) -0.003(3) 0.017(3) -0.007(3)
C17 0.129(7) 0.063(4) 0.078(5) 0.012(4) 0.051(5) 0.015(4)
C18 0.191(9) 0.056(4) 0.051(4) -0.013(3) 0.020(5) -0.020(5)

loop_
_atom_type_symbol
_atom_type_description
_atom_type_scat_dispersion_real
_atom_type_scat_dispersion_imag
_atom_type_scat_source
C C 0.0181 0.0091 'International Tables Vol C Tables 4.2.6.8 and 6.1.1.4'
H H 0.0000 0.0000 'International Tables Vol C Tables 4.2.6.8 and 6.1.1.4'
N N 0.0311 0.0180 'International Tables Vol C Tables 4.2.6.8 and 6.1.1.4'
O O 0.0492 0.0322 'International Tables Vol C Tables 4.2.6.8 and 6.1.1.4'

loop_
_geom_angle_atom_site_label_1
_geom_angle_atom_site_label_2
_geom_angle_atom_site_label_3
_geom_angle
O3 C3 H3 109.1
O3 C3 C4 114.1(4)
O3 C3 C2 110.6(4)
C4 C3 H3 109.1
C2 C3 H3 109.1
C2 C3 C4 104.6(3)
C21 O3 C3 118.7(4)
O3 C21 C22 111.7(4)
O4 C21 O3 122.7(4)
O4 C21 C22 125.6(4)
C23 C22 C21 131.5(4)
N1 C22 C21 121.8(4)
N1 C22 C23 106.7(4)
C22 C23 H23 125.9
C22 C23 C24 108.1(4)
C24 C23 H23 125.9
C23 C24 H24 126.7
C25 C24 C23 106.6(5)
C25 C24 H24 126.7
C24 C25 H25 125.5
N1 C25 C24 109.0(4)
N1 C25 H25 125.5
C22 N1 H1 125.2
C25 N1 C22 109.6(4)
C25 N1 H1 125.2
C3 C4 C5 119.3(4)
C3 C4 C12 105.2(4)
O8 C4 C3 109.4(3)
O8 C4 C5 109.8(4)
O8 C4 C12 108.4(3)
C5 C4 C12 104.0(3)
C4 O8 H8 109.5
C19 C5 C4 113.7(4)
C19 C5 C14 109.1(4)
C19 C5 C6 114.6(4)
C14 C5 C4 111.8(4)
C14 C5 C6 106.5(4)
C6 C5 C4 100.7(3)
C5 C19 H19A 109.5
C5 C19 H19B 109.5
C5 C19 H19C 109.5
H19A C19 H19B 109.5
H19A C19 H19C 109.5
H19B C19 H19C 109.5
C5 C14 H14A 107.8
C5 C14 H14B 107.8
H14A C14 H14B 107.1
C15 C14 C5 118.0(4)
C15 C14 H14A 107.8
C15 C14 H14B 107.8
O1 C15 C14 118.4(4)
O2 C15 C14 123.0(4)
O2 C15 O1 118.3(4)
C15 O1 C11 119.5(3)
C5 C6 C11 100.3(3)
O7 C6 C5 110.4(4)
O7 C6 C7 106.1(4)
O7 C6 C11 108.7(4)
C7 C6 C5 119.7(4)
C7 C6 C11 111.3(4)
C6 O7 H7 109.5
C6 C7 H7A 110.0
C6 C7 H7B 110.0
C6 C7 C8 108.6(4)
H7A C7 H7B 108.3
C8 C7 H7A 110.0
C8 C7 H7B 110.0
C7 C8 H8A 109.1
C7 C8 H8B 109.1
C7 C8 C9 112.6(4)
H8A C8 H8B 107.8
C9 C8 H8A 109.1
C9 C8 H8B 109.1
C8 C9 H9 108.3
C20 C9 C8 110.9(4)
C20 C9 H9 108.3
C10 C9 C8 110.4(4)
C10 C9 H9 108.3
C10 C9 C20 110.6(4)
C9 C20 H20A 109.5
C9 C20 H20B 109.5
C9 C20 H20C 109.5
H20A C20 H20B 109.5
H20A C20 H20C 109.5
H20B C20 H20C 109.5
C9 C10 H10 108.7
O6 C10 C9 110.4(3)
O6 C10 H10 108.7
O6 C10 C11 108.4(4)
C11 C10 C9 111.9(4)
C11 C10 H10 108.7
C10 O6 H6 109.5
O1 C11 C6 109.8(4)
O1 C11 C10 104.3(3)
O1 C11 C12 108.3(4)
C10 C11 C6 110.0(4)
C10 C11 C12 119.7(4)
C12 C11 C6 104.7(3)
C11 C12 C4 104.7(4)
O5 C12 C4 112.3(3)
O5 C12 C11 108.9(4)
O5 C12 C1 110.8(4)
C1 C12 C4 103.1(3)
C1 C12 C11 116.8(4)
C12 O5 H5 109.5
C16 C1 C12 121.1(4)
C2 C1 C12 111.6(4)
C2 C1 C16 126.9(5)
C1 C16 H16A 109.5
C1 C16 H16B 109.5
C1 C16 H16C 109.5
H16A C16 H16B 109.5
H16A C16 H16C 109.5
H16B C16 H16C 109.5
C3 C2 C13 121.4(4)
C1 C2 C3 112.8(4)
C1 C2 C13 125.7(5)
C2 C13 H13 107.0
C2 C13 C17 111.0(5)
C2 C13 C18 113.2(5)
C17 C13 H13 107.0
C17 C13 C18 111.5(6)
C18 C13 H13 107.0
C13 C17 H17A 109.5
C13 C17 H17B 109.5
C13 C17 H17C 109.5
H17A C17 H17B 109.5
H17A C17 H17C 109.5
H17B C17 H17C 109.5
C13 C18 H18A 109.5
C13 C18 H18B 109.5
C13 C18 H18C 109.5
H18A C18 H18B 109.5
H18A C18 H18C 109.5
H18B C18 H18C 109.5

loop_
_geom_bond_atom_site_label_1
_geom_bond_atom_site_label_2
_geom_bond_distance
C3 H3 1.0000
C3 O3 1.437(6)
C3 C4 1.535(7)
C3 C2 1.495(7)
O3 C21 1.351(5)
C21 O4 1.213(5)
C21 C22 1.428(7)
C22 C23 1.381(7)
C22 N1 1.367(5)
C23 H23 0.9500
C23 C24 1.392(7)
C24 H24 0.9500
C24 C25 1.371(7)
C25 H25 0.9500
C25 N1 1.339(6)
N1 H1 0.8800
C4 O8 1.432(5)
C4 C5 1.566(7)
C4 C12 1.587(6)
O8 H8 0.8400
C5 C19 1.518(6)
C5 C14 1.541(6)
C5 C6 1.547(6)
C19 H19A 0.9800
C19 H19B 0.9800
C19 H19C 0.9800
C14 H14A 0.9900
C14 H14B 0.9900
C14 C15 1.509(6)
C15 O1 1.349(5)
C15 O2 1.195(6)
O1 C11 1.461(5)
C6 O7 1.421(6)
C6 C7 1.519(7)
C6 C11 1.549(6)
O7 H7 0.8400
C7 H7A 0.9900
C7 H7B 0.9900
C7 C8 1.522(7)
C8 H8A 0.9900
C8 H8B 0.9900
C8 C9 1.555(7)
C9 H9 1.0000
C9 C20 1.526(6)
C9 C10 1.517(7)
C20 H20A 0.9800
C20 H20B 0.9800
C20 H20C 0.9800
C10 H10 1.0000
C10 O6 1.431(6)
C10 C11 1.517(6)
O6 H6 0.8400
C11 C12 1.548(6)
C12 O5 1.424(5)
C12 C1 1.512(7)
O5 H5 0.8400
C1 C16 1.499(7)
C1 C2 1.343(7)
C16 H16A 0.9800
C16 H16B 0.9800
C16 H16C 0.9800
C2 C13 1.512(8)
C13 H13 1.0000
C13 C17 1.524(10)
C13 C18 1.559(9)
C17 H17A 0.9800
C17 H17B 0.9800
C17 H17C 0.9800
C18 H18A 0.9800
C18 H18B 0.9800
C18 H18C 0.9800

loop_
_geom_torsion_atom_site_label_1
_geom_torsion_atom_site_label_2
_geom_torsion_atom_site_label_3
_geom_torsion_atom_site_label_4
_geom_torsion
C3 O3 C21 O4 -4.1(7)
C3 O3 C21 C22 176.2(4)
C3 C4 C5 C19 -82.0(5)
C3 C4 C5 C14 42.1(5)
C3 C4 C5 C6 154.9(4)
C3 C4 C12 C11 -137.8(4)
C3 C4 C12 O5 104.2(4)
C3 C4 C12 C1 -15.1(5)
C3 C2 C13 C17 -94.0(6)
C3 C2 C13 C18 32.2(8)
O3 C3 C4 O8 -107.1(4)
O3 C3 C4 C5 20.5(5)
O3 C3 C4 C12 136.6(4)
O3 C3 C2 C1 -134.1(5)
O3 C3 C2 C13 49.6(7)
O3 C21 C22 C23 -5.0(7)
O3 C21 C22 N1 175.8(4)
C21 C22 C23 C24 -180.0(5)
C21 C22 N1 C25 -179.5(4)
O4 C21 C22 C23 175.4(5)
O4 C21 C22 N1 -3.8(8)
C22 C23 C24 C25 0.0(6)
C23 C22 N1 C25 1.1(6)
C23 C24 C25 N1 0.7(6)
C24 C25 N1 C22 -1.1(6)
N1 C22 C23 C24 -0.6(6)
C4 C3 O3 C21 98.5(5)
C4 C3 C2 C1 -10.8(6)
C4 C3 C2 C13 172.9(5)
C4 C5 C14 C15 70.2(6)
C4 C5 C6 O7 64.5(4)
C4 C5 C6 C7 -172.0(4)
C4 C5 C6 C11 -50.1(4)
C4 C12 C1 C16 -176.7(5)
C4 C12 C1 C2 9.3(6)
O8 C4 C5 C19 45.4(5)
O8 C4 C5 C14 169.5(3)
O8 C4 C5 C6 -77.7(4)
O8 C4 C12 C11 105.2(4)
O8 C4 C12 O5 -12.8(5)
O8 C4 C12 C1 -132.1(4)
C5 C4 C12 C11 -11.6(4)
C5 C4 C12 O5 -129.6(4)
C5 C4 C12 C1 111.1(4)
C5 C14 C15 O1 9.0(7)
C5 C14 C15 O2 -177.1(5)
C5 C6 C7 C8 174.8(4)
C5 C6 C11 O1 -72.5(4)
C5 C6 C11 C10 173.3(4)
C5 C6 C11 C12 43.5(4)
C19 C5 C14 C15 -163.2(4)
C19 C5 C6 O7 -58.0(5)
C19 C5 C6 C7 65.5(6)
C19 C5 C6 C11 -172.6(4)
C14 C5 C6 O7 -178.7(4)
C14 C5 C6 C7 -55.2(5)
C14 C5 C6 C11 66.7(4)
C14 C15 O1 C11 -11.8(7)
C15 O1 C11 C6 45.7(5)
C15 O1 C11 C10 163.5(4)
C15 O1 C11 C12 -68.1(5)
O1 C11 C12 C4 97.6(4)
O1 C11 C12 O5 -142.1(3)
O1 C11 C12 C1 -15.7(5)
O2 C15 O1 C11 174.0(5)
C6 C5 C14 C15 -39.0(6)
C6 C7 C8 C9 -56.6(6)
C6 C11 C12 C4 -19.5(4)
C6 C11 C12 O5 100.8(4)
C6 C11 C12 C1 -132.8(4)
O7 C6 C7 C8 -59.6(5)
O7 C6 C11 O1 171.7(3)
O7 C6 C11 C10 57.5(5)
O7 C6 C11 C12 -72.3(4)
C7 C6 C11 O1 55.2(5)
C7 C6 C11 C10 -59.0(5)
C7 C6 C11 C12 171.2(4)
C7 C8 C9 C20 177.7(4)
C7 C8 C9 C10 54.7(6)
C8 C9 C10 O6 -174.8(4)
C8 C9 C10 C11 -53.9(6)
C9 C10 C11 O1 -61.4(5)
C9 C10 C11 C6 56.3(5)
C9 C10 C11 C12 177.4(4)
C20 C9 C10 O6 62.0(5)
C20 C9 C10 C11 -177.1(4)
C10 C11 C12 C4 -143.2(4)
C10 C11 C12 O5 -22.9(5)
C10 C11 C12 C1 103.5(5)
O6 C10 C11 O1 60.6(5)
O6 C10 C11 C6 178.3(4)
O6 C10 C11 C12 -60.6(5)
C11 C6 C7 C8 58.5(5)
C11 C12 C1 C16 -62.6(6)
C11 C12 C1 C2 123.4(5)
C12 C4 C5 C19 161.2(4)
C12 C4 C5 C14 -74.6(4)
C12 C4 C5 C6 38.2(4)
C12 C1 C2 C3 0.7(7)
C12 C1 C2 C13 176.9(5)
O5 C12 C1 C16 62.9(6)
O5 C12 C1 C2 -111.1(5)
C1 C2 C13 C17 90.2(7)
C1 C2 C13 C18 -143.7(6)
C16 C1 C2 C3 -172.9(5)
C16 C1 C2 C13 3.3(10)
C2 C3 O3 C21 -143.9(4)
C2 C3 C4 O8 131.9(4)
C2 C3 C4 C5 -100.5(4)
C2 C3 C4 C12 15.6(5)
